data_4109501
loop_
_publ_author_name
'C. Adam Dyker'
'Susanne D. Riegel'
'Neil Burford'
'Michael D. Lumsden'
'Andreas Decken'

_publ_contact_author_address
;Department of Chemistry
University of New Brunswick
Fredericton, NB
E3B 6E2
Canada
;
_publ_contact_author_email adecken@unb.ca
_publ_contact_author_fax '(506) 453-4981'
_publ_contact_author_name 'Andreas Decken'
_publ_contact_author_phone '(506) 453-4875'
_publ_section_title
;
 Cyclotetraphosphinophosphonium Ions: Synthesis, Structures, and
 Pseudorotation
;
_journal_name_full 'Journal of the American Chemical Society'
_journal_page_first 7464
_journal_page_last 7474
_journal_paper_doi 10.1021/ja070764f
_journal_volume 129
_journal_year 2007
_chemical_formula_sum 'C34 H34 Cl4 Ga P5'
_chemical_formula_weight 808.98
_space_group_IT_number 2
_symmetry_cell_setting triclinic
_symmetry_Int_Tables_number 2
_symmetry_space_group_name_Hall '-P 1'
_symmetry_space_group_name_H-M 'P -1'
_atom_sites_solution_hydrogens geom
_atom_sites_solution_primary direct
_atom_sites_solution_secondary difmap
_audit_creation_method SHELXL-97
_cell_angle_alpha 82.232(2)
_cell_angle_beta 80.760(2)
_cell_angle_gamma 66.707(2)
_cell_formula_units_Z 2
_cell_length_a 10.2161(12)
_cell_length_b 11.7132(14)
_cell_length_c 16.928(2)
_cell_measurement_reflns_used 5710
_cell_measurement_temperature 198(1)
_cell_measurement_theta_max 28.43
_cell_measurement_theta_min 2.19
_cell_volume 1830.7(4)
_computing_cell_refinement 'Bruker SMART'
_computing_data_collection 'Bruker SMART'
_computing_data_reduction 'Bruker SAINT'
_computing_molecular_graphics 'Bruker SHELXTL'
_computing_publication_material 'Bruker SHELXTL'
_computing_structure_refinement 'SHELXL-97 (Sheldrick, 1997)'
_computing_structure_solution 'SHELXS-97 (Sheldrick, 1997)'
_diffrn_ambient_temperature 198(1)
_diffrn_measured_fraction_theta_full 0.996
_diffrn_measured_fraction_theta_max 0.949
_diffrn_measurement_device_type 'CCD area detector'
_diffrn_measurement_method 'phi and omega scans'
_diffrn_radiation_monochromator graphite
_diffrn_radiation_probe x-ray
_diffrn_radiation_type MoK\a
_diffrn_radiation_wavelength 0.71073
_diffrn_reflns_av_R_equivalents 0.0203
_diffrn_reflns_av_sigmaI/netI 0.0358
_diffrn_reflns_limit_h_max 12
_diffrn_reflns_limit_h_min -13
_diffrn_reflns_limit_k_max 15
_diffrn_reflns_limit_k_min -14
_diffrn_reflns_limit_l_max 20
_diffrn_reflns_limit_l_min -21
_diffrn_reflns_number 12860
_diffrn_reflns_theta_full 25.00
_diffrn_reflns_theta_max 27.50
_diffrn_reflns_theta_min 1.90
_diffrn_source 'fine-focus sealed tube'
_diffrn_source_type 'Kristalloflex 760'
_diffrn_standards_decay_% 0
_diffrn_standards_interval_count 0
_diffrn_standards_interval_time 0
_diffrn_standards_number 0
_exptl_absorpt_coefficient_mu 1.286
_exptl_absorpt_correction_T_max 0.7830
_exptl_absorpt_correction_T_min 0.5952
_exptl_absorpt_correction_type multi-scan
_exptl_absorpt_process_details 'SADABS (Sheldrick, 1997b)'
_exptl_crystal_colour Colourless
_exptl_crystal_density_diffrn 1.468
_exptl_crystal_description Irregular
_exptl_crystal_F_000 824
_exptl_crystal_size_max 0.45
_exptl_crystal_size_mid 0.25
_exptl_crystal_size_min 0.20
_refine_diff_density_max 0.720
_refine_diff_density_min -0.403
_refine_diff_density_rms 0.064
_refine_ls_extinction_method none
_refine_ls_goodness_of_fit_ref 1.060
_refine_ls_hydrogen_treatment constr
_refine_ls_matrix_type full
_refine_ls_number_parameters 400
_refine_ls_number_reflns 7972
_refine_ls_number_restraints 0
_refine_ls_restrained_S_all 1.060
_refine_ls_R_factor_all 0.0486
_refine_ls_R_factor_gt 0.0329
_refine_ls_shift/su_max 0.001
_refine_ls_shift/su_mean 0.000
_refine_ls_structure_factor_coef Fsqd
_refine_ls_weighting_details 'calc w=1/[\s^2^(Fo^2^)+(0.0384P)^2^+0.8422P] where P=(Fo^2^+2Fc^2^)/3'
_refine_ls_weighting_scheme calc
_refine_ls_wR_factor_gt 0.0774
_refine_ls_wR_factor_ref 0.0893
_reflns_number_gt 6356
_reflns_number_total 7972
_reflns_threshold_expression 'I > 2\s(I)'
_cod_data_source_file ja070764fsi20070327_070422.cif
_cod_data_source_block nb060741
_cod_database_code 4109501

loop_
_symmetry_equiv_pos_as_xyz
'x, y, z'
'-x, -y, -z'

loop_
_atom_site_label
_atom_site_type_symbol
_atom_site_fract_x
_atom_site_fract_y
_atom_site_fract_z
_atom_site_U_iso_or_equiv
_atom_site_adp_type
_atom_site_occupancy
_atom_site_symmetry_multiplicity
_atom_site_calc_flag
_atom_site_refinement_flags
P1 P 0.99595(6) 0.63055(5) 0.18618(3) 0.02398(12) Uani 1 1 d .
P2 P 1.09709(6) 0.43806(5) 0.23899(3) 0.02520(12) Uani 1 1 d .
P3 P 0.89524(6) 0.46597(5) 0.32090(3) 0.02568(12) Uani 1 1 d .
P4 P 0.93460(6) 0.60223(5) 0.38696(3) 0.02647(13) Uani 1 1 d .
P5 P 0.96495(6) 0.73975(5) 0.28849(3) 0.02633(13) Uani 1 1 d .
C1 C 1.1071(2) 0.6707(2) 0.09657(13) 0.0288(5) Uani 1 1 d .
C2 C 1.2659(2) 0.6168(3) 0.10981(15) 0.0377(6) Uani 1 1 d .
H2A H 1.2973 0.5266 0.1233 0.057 Uiso 1 1 calc R
H2B H 1.2787 0.6562 0.1539 0.057 Uiso 1 1 calc R
H2C H 1.3232 0.6330 0.0607 0.057 Uiso 1 1 calc R
C3 C 1.0520(3) 0.8132(2) 0.08172(15) 0.0373(6) Uani 1 1 d .
H3A H 1.1069 0.8359 0.0336 0.056 Uiso 1 1 calc R
H3B H 1.0637 0.8486 0.1281 0.056 Uiso 1 1 calc R
H3C H 0.9502 0.8462 0.0739 0.056 Uiso 1 1 calc R
C4 C 1.0879(3) 0.6132(2) 0.02514(14) 0.0345(5) Uani 1 1 d .
H4A H 0.9864 0.6478 0.0167 0.052 Uiso 1 1 calc R
H4B H 1.1203 0.5226 0.0363 0.052 Uiso 1 1 calc R
H4C H 1.1448 0.6326 -0.0232 0.052 Uiso 1 1 calc R
C5 C 0.8153(2) 0.6783(2) 0.15974(13) 0.0264(4) Uani 1 1 d .
C6 C 0.7205(2) 0.8023(2) 0.16375(14) 0.0317(5) Uani 1 1 d .
H6 H 0.7480 0.8606 0.1837 0.038 Uiso 1 1 calc R
C7 C 0.5860(2) 0.8401(2) 0.13849(15) 0.0374(6) Uani 1 1 d .
H7 H 0.5216 0.9247 0.1405 0.045 Uiso 1 1 calc R
C8 C 0.5456(2) 0.7550(3) 0.11050(16) 0.0387(6) Uani 1 1 d .
H8 H 0.4535 0.7814 0.0931 0.046 Uiso 1 1 calc R
C9 C 0.6386(3) 0.6313(2) 0.10764(15) 0.0373(6) Uani 1 1 d .
H9 H 0.6098 0.5732 0.0886 0.045 Uiso 1 1 calc R
C10 C 0.7733(2) 0.5923(2) 0.13237(14) 0.0319(5) Uani 1 1 d .
H10 H 0.8368 0.5074 0.1307 0.038 Uiso 1 1 calc R
C11 C 1.1108(2) 0.3215(2) 0.17233(13) 0.0270(5) Uani 1 1 d .
C12 C 1.2382(2) 0.2768(2) 0.12096(14) 0.0332(5) Uani 1 1 d .
H12 H 1.3043 0.3169 0.1153 0.040 Uiso 1 1 calc R
C13 C 1.2693(3) 0.1749(2) 0.07824(15) 0.0394(6) Uani 1 1 d .
H13 H 1.3556 0.1460 0.0428 0.047 Uiso 1 1 calc R
C14 C 1.1748(3) 0.1147(2) 0.08708(15) 0.0400(6) Uani 1 1 d .
H14 H 1.1963 0.0444 0.0579 0.048 Uiso 1 1 calc R
C15 C 1.0487(3) 0.1575(2) 0.13856(15) 0.0387(6) Uani 1 1 d .
H15 H 0.9839 0.1160 0.1448 0.046 Uiso 1 1 calc R
C16 C 1.0166(2) 0.2599(2) 0.18084(14) 0.0311(5) Uani 1 1 d .
H16 H 0.9298 0.2885 0.2160 0.037 Uiso 1 1 calc R
C17 C 0.9581(2) 0.3293(2) 0.39326(13) 0.0263(4) Uani 1 1 d .
C18 C 0.8501(3) 0.3003(2) 0.44203(15) 0.0357(5) Uani 1 1 d .
H18 H 0.7525 0.3474 0.4346 0.043 Uiso 1 1 calc R
C19 C 0.8848(3) 0.2030(3) 0.50131(15) 0.0427(6) Uani 1 1 d .
H19 H 0.8106 0.1858 0.5357 0.051 Uiso 1 1 calc R
C20 C 1.0261(3) 0.1313(2) 0.51069(15) 0.0422(6) Uani 1 1 d .
H20 H 1.0494 0.0645 0.5514 0.051 Uiso 1 1 calc R
C21 C 1.1342(3) 0.1567(2) 0.46060(16) 0.0415(6) Uani 1 1 d .
H21 H 1.2319 0.1060 0.4660 0.050 Uiso 1 1 calc R
C22 C 1.0998(2) 0.2562(2) 0.40252(15) 0.0351(5) Uani 1 1 d .
H22 H 1.1743 0.2742 0.3689 0.042 Uiso 1 1 calc R
C23 C 0.7496(2) 0.6884(2) 0.43017(13) 0.0289(5) Uani 1 1 d .
C24 C 0.7011(3) 0.6295(2) 0.49877(15) 0.0408(6) Uani 1 1 d .
H24 H 0.7596 0.5474 0.5169 0.049 Uiso 1 1 calc R
C25 C 0.5676(3) 0.6901(3) 0.54074(17) 0.0503(7) Uani 1 1 d .
H25 H 0.5350 0.6489 0.5872 0.060 Uiso 1 1 calc R
C26 C 0.4823(3) 0.8096(3) 0.51544(17) 0.0465(7) Uani 1 1 d .
H26 H 0.3917 0.8511 0.5448 0.056 Uiso 1 1 calc R
C27 C 0.5286(3) 0.8690(3) 0.44732(16) 0.0407(6) Uani 1 1 d .
H27 H 0.4693 0.9512 0.4296 0.049 Uiso 1 1 calc R
C28 C 0.6619(2) 0.8088(2) 0.40461(14) 0.0338(5) Uani 1 1 d .
H28 H 0.6932 0.8501 0.3578 0.041 Uiso 1 1 calc R
C29 C 1.1447(2) 0.7308(2) 0.29803(13) 0.0296(5) Uani 1 1 d .
C30 C 1.2593(2) 0.6245(2) 0.32168(14) 0.0352(5) Uani 1 1 d .
H30 H 1.2489 0.5466 0.3331 0.042 Uiso 1 1 calc R
C31 C 1.3885(3) 0.6331(3) 0.32845(16) 0.0456(7) Uani 1 1 d .
H31 H 1.4666 0.5609 0.3449 0.055 Uiso 1 1 calc R
C32 C 1.4044(3) 0.7450(3) 0.31158(17) 0.0518(8) Uani 1 1 d .
H32 H 1.4940 0.7494 0.3156 0.062 Uiso 1 1 calc R
C33 C 1.2923(3) 0.8510(3) 0.28892(17) 0.0484(7) Uani 1 1 d .
H33 H 1.3040 0.9283 0.2780 0.058 Uiso 1 1 calc R
C34 C 1.1614(3) 0.8445(3) 0.28204(15) 0.0375(6) Uani 1 1 d .
H34 H 1.0836 0.9175 0.2665 0.045 Uiso 1 1 calc R
Ga Ga 0.61792(3) 0.17547(2) 0.221008(16) 0.03461(8) Uani 1 1 d .
Cl1 Cl 0.54733(10) 0.37519(7) 0.21568(6) 0.0706(2) Uani 1 1 d .
Cl2 Cl 0.68788(9) 0.12039(8) 0.09819(4) 0.0591(2) Uani 1 1 d .
Cl3 Cl 0.79274(7) 0.09271(8) 0.29491(5) 0.05489(19) Uani 1 1 d .
Cl4 Cl 0.44870(7) 0.11174(7) 0.27350(4) 0.05082(18) Uani 1 1 d .

loop_
_atom_site_aniso_label
_atom_site_aniso_U_11
_atom_site_aniso_U_22
_atom_site_aniso_U_33
_atom_site_aniso_U_23
_atom_site_aniso_U_13
_atom_site_aniso_U_12
P1 0.0255(3) 0.0258(3) 0.0224(3) -0.0017(2) -0.0013(2) -0.0123(2)
P2 0.0267(3) 0.0262(3) 0.0231(3) -0.0024(2) -0.0006(2) -0.0113(2)
P3 0.0265(3) 0.0267(3) 0.0241(3) -0.0019(2) -0.0003(2) -0.0115(2)
P4 0.0280(3) 0.0282(3) 0.0235(3) -0.0026(2) -0.0008(2) -0.0117(2)
P5 0.0291(3) 0.0260(3) 0.0259(3) -0.0042(2) -0.0002(2) -0.0131(2)
C1 0.0310(11) 0.0335(12) 0.0236(11) -0.0016(9) 0.0018(9) -0.0164(10)
C2 0.0318(12) 0.0494(15) 0.0346(13) -0.0027(11) 0.0015(10) -0.0208(11)
C3 0.0459(14) 0.0371(14) 0.0312(13) 0.0004(10) 0.0024(10) -0.0219(11)
C4 0.0399(13) 0.0396(14) 0.0253(12) -0.0031(10) -0.0013(10) -0.0174(11)
C5 0.0269(10) 0.0307(12) 0.0233(11) -0.0007(9) -0.0018(8) -0.0137(9)
C6 0.0310(11) 0.0316(12) 0.0334(12) -0.0034(10) -0.0019(9) -0.0135(10)
C7 0.0299(11) 0.0354(13) 0.0417(14) -0.0014(11) -0.0028(10) -0.0082(10)
C8 0.0278(11) 0.0491(16) 0.0404(14) 0.0008(12) -0.0047(10) -0.0172(11)
C9 0.0366(12) 0.0454(15) 0.0377(14) -0.0019(11) -0.0076(10) -0.0230(11)
C10 0.0352(12) 0.0330(12) 0.0309(12) -0.0024(10) -0.0041(9) -0.0166(10)
C11 0.0324(11) 0.0234(11) 0.0237(11) -0.0026(9) -0.0038(9) -0.0084(9)
C12 0.0330(11) 0.0315(12) 0.0316(12) -0.0028(10) 0.0009(9) -0.0101(10)
C13 0.0414(13) 0.0358(14) 0.0306(13) -0.0054(11) 0.0014(10) -0.0051(11)
C14 0.0563(16) 0.0269(12) 0.0335(13) -0.0057(10) -0.0075(12) -0.0108(12)
C15 0.0497(14) 0.0326(13) 0.0380(14) -0.0020(11) -0.0075(11) -0.0194(12)
C16 0.0334(11) 0.0302(12) 0.0299(12) -0.0037(10) -0.0005(9) -0.0131(10)
C17 0.0331(11) 0.0238(11) 0.0242(11) -0.0033(9) -0.0013(9) -0.0136(9)
C18 0.0364(12) 0.0381(14) 0.0340(13) -0.0005(11) -0.0001(10) -0.0181(11)
C19 0.0570(16) 0.0427(15) 0.0330(14) 0.0014(11) 0.0017(12) -0.0280(13)
C20 0.0671(18) 0.0312(13) 0.0315(13) 0.0032(11) -0.0107(12) -0.0223(13)
C21 0.0455(14) 0.0319(13) 0.0424(15) -0.0031(11) -0.0124(12) -0.0071(11)
C22 0.0349(12) 0.0352(13) 0.0343(13) -0.0019(10) -0.0015(10) -0.0135(11)
C23 0.0317(11) 0.0345(12) 0.0233(11) -0.0092(9) 0.0018(9) -0.0154(10)
C24 0.0461(14) 0.0372(14) 0.0353(14) -0.0042(11) 0.0072(11) -0.0159(12)
C25 0.0512(16) 0.0554(18) 0.0419(16) -0.0074(13) 0.0164(13) -0.0251(14)
C26 0.0353(13) 0.0567(18) 0.0429(15) -0.0199(13) 0.0108(11) -0.0134(13)
C27 0.0353(12) 0.0416(15) 0.0390(14) -0.0124(12) -0.0010(11) -0.0064(11)
C28 0.0329(12) 0.0380(13) 0.0282(12) -0.0055(10) 0.0001(9) -0.0117(10)
C29 0.0333(11) 0.0377(13) 0.0234(11) -0.0077(10) 0.0016(9) -0.0198(10)
C30 0.0367(12) 0.0412(14) 0.0333(13) -0.0080(11) -0.0043(10) -0.0191(11)
C31 0.0360(13) 0.0641(19) 0.0412(15) -0.0121(13) -0.0060(11) -0.0209(13)
C32 0.0434(15) 0.083(2) 0.0459(16) -0.0178(16) 0.0014(12) -0.0411(16)
C33 0.0571(17) 0.0616(19) 0.0447(16) -0.0122(14) 0.0060(13) -0.0438(16)
C34 0.0452(13) 0.0426(14) 0.0327(13) -0.0087(11) 0.0040(10) -0.0266(12)
Ga 0.03435(14) 0.02906(15) 0.03681(16) -0.00198(11) 0.00193(11) -0.01080(11)
Cl1 0.0878(6) 0.0285(4) 0.0837(6) 0.0001(4) -0.0118(5) -0.0105(4)
Cl2 0.0753(5) 0.0672(5) 0.0397(4) -0.0125(3) 0.0160(3) -0.0382(4)
Cl3 0.0369(3) 0.0622(5) 0.0568(4) 0.0097(4) -0.0065(3) -0.0139(3)
Cl4 0.0446(3) 0.0685(5) 0.0444(4) -0.0008(3) 0.0031(3) -0.0312(3)

loop_
_atom_type_symbol
_atom_type_description
_atom_type_scat_dispersion_real
_atom_type_scat_dispersion_imag
_atom_type_scat_source
C C 0.0033 0.0016 'International Tables Vol C Tables 4.2.6.8 and 6.1.1.4'
H H 0.0000 0.0000 'International Tables Vol C Tables 4.2.6.8 and 6.1.1.4'
P P 0.1023 0.0942 'International Tables Vol C Tables 4.2.6.8 and 6.1.1.4'
Cl Cl 0.1484 0.1585 'International Tables Vol C Tables 4.2.6.8 and 6.1.1.4'
Ga Ga 0.2307 1.6083 'International Tables Vol C Tables 4.2.6.8 and 6.1.1.4'

loop_
_geom_angle_atom_site_label_1
_geom_angle_atom_site_label_2
_geom_angle_atom_site_label_3
_geom_angle
C5 P1 C1 107.50(10)
C5 P1 P5 103.25(7)
C1 P1 P5 113.36(8)
C5 P1 P2 117.18(7)
C1 P1 P2 113.38(8)
P5 P1 P2 101.77(3)
C11 P2 P1 112.41(7)
C11 P2 P3 105.18(7)
P1 P2 P3 88.77(3)
C17 P3 P2 100.28(7)
C17 P3 P4 97.75(7)
P2 P3 P4 90.70(3)
C23 P4 P5 101.05(8)
C23 P4 P3 99.10(7)
P5 P4 P3 102.80(3)
C29 P5 P1 104.57(7)
C29 P5 P4 102.22(8)
P1 P5 P4 98.32(3)
C2 C1 C4 109.51(19)
C2 C1 C3 110.56(19)
C4 C1 C3 110.43(19)
C2 C1 P1 110.71(16)
C4 C1 P1 107.15(15)
C3 C1 P1 108.42(15)
C1 C2 H2A 109.5
C1 C2 H2B 109.5
H2A C2 H2B 109.5
C1 C2 H2C 109.5
H2A C2 H2C 109.5
H2B C2 H2C 109.5
C1 C3 H3A 109.5
C1 C3 H3B 109.5
H3A C3 H3B 109.5
C1 C3 H3C 109.5
H3A C3 H3C 109.5
H3B C3 H3C 109.5
C1 C4 H4A 109.5
C1 C4 H4B 109.5
H4A C4 H4B 109.5
C1 C4 H4C 109.5
H4A C4 H4C 109.5
H4B C4 H4C 109.5
C6 C5 C10 120.0(2)
C6 C5 P1 119.87(17)
C10 C5 P1 120.09(17)
C7 C6 C5 119.7(2)
C7 C6 H6 120.2
C5 C6 H6 120.2
C8 C7 C6 120.1(2)
C8 C7 H7 119.9
C6 C7 H7 119.9
C7 C8 C9 120.4(2)
C7 C8 H8 119.8
C9 C8 H8 119.8
C10 C9 C8 120.2(2)
C10 C9 H9 119.9
C8 C9 H9 119.9
C9 C10 C5 119.6(2)
C9 C10 H10 120.2
C5 C10 H10 120.2
C12 C11 C16 118.6(2)
C12 C11 P2 116.25(17)
C16 C11 P2 123.92(17)
C13 C12 C11 120.7(2)
C13 C12 H12 119.7
C11 C12 H12 119.7
C12 C13 C14 120.1(2)
C12 C13 H13 120.0
C14 C13 H13 120.0
C13 C14 C15 119.7(2)
C13 C14 H14 120.1
C15 C14 H14 120.1
C16 C15 C14 120.4(2)
C16 C15 H15 119.8
C14 C15 H15 119.8
C15 C16 C11 120.4(2)
C15 C16 H16 119.8
C11 C16 H16 119.8
C22 C17 C18 119.1(2)
C22 C17 P3 125.69(17)
C18 C17 P3 115.22(17)
C19 C18 C17 120.2(2)
C19 C18 H18 119.9
C17 C18 H18 119.9
C20 C19 C18 120.4(2)
C20 C19 H19 119.8
C18 C19 H19 119.8
C19 C20 C21 119.8(2)
C19 C20 H20 120.1
C21 C20 H20 120.1
C20 C21 C22 120.0(2)
C20 C21 H21 120.0
C22 C21 H21 120.0
C17 C22 C21 120.5(2)
C17 C22 H22 119.8
C21 C22 H22 119.8
C24 C23 C28 118.8(2)
C24 C23 P4 115.16(19)
C28 C23 P4 125.80(17)
C25 C24 C23 120.4(2)
C25 C24 H24 119.8
C23 C24 H24 119.8
C26 C25 C24 120.4(3)
C26 C25 H25 119.8
C24 C25 H25 119.8
C25 C26 C27 119.9(2)
C25 C26 H26 120.0
C27 C26 H26 120.0
C26 C27 C28 120.2(2)
C26 C27 H27 119.9
C28 C27 H27 119.9
C27 C28 C23 120.4(2)
C27 C28 H28 119.8
C23 C28 H28 119.8
C34 C29 C30 119.5(2)
C34 C29 P5 114.28(19)
C30 C29 P5 126.22(18)
C31 C30 C29 119.6(2)
C31 C30 H30 120.2
C29 C30 H30 120.2
C32 C31 C30 120.5(3)
C32 C31 H31 119.8
C30 C31 H31 119.8
C31 C32 C33 120.7(2)
C31 C32 H32 119.6
C33 C32 H32 119.6
C32 C33 C34 119.7(3)
C32 C33 H33 120.1
C34 C33 H33 120.1
C33 C34 C29 120.0(3)
C33 C34 H34 120.0
C29 C34 H34 120.0
Cl1 Ga Cl4 112.13(4)
Cl1 Ga Cl3 108.77(4)
Cl4 Ga Cl3 108.00(3)
Cl1 Ga Cl2 107.47(4)
Cl4 Ga Cl2 109.27(3)
Cl3 Ga Cl2 111.24(3)

loop_
_geom_bond_atom_site_label_1
_geom_bond_atom_site_label_2
_geom_bond_distance
P1 C5 1.816(2)
P1 C1 1.868(2)
P1 P5 2.1995(8)
P1 P2 2.2045(8)
P2 C11 1.836(2)
P2 P3 2.2255(8)
P3 C17 1.840(2)
P3 P4 2.2570(8)
P4 C23 1.836(2)
P4 P5 2.2299(8)
P5 C29 1.829(2)
C1 C2 1.533(3)
C1 C4 1.534(3)
C1 C3 1.535(3)
C2 H2A 0.9800
C2 H2B 0.9800
C2 H2C 0.9800
C3 H3A 0.9800
C3 H3B 0.9800
C3 H3C 0.9800
C4 H4A 0.9800
C4 H4B 0.9800
C4 H4C 0.9800
C5 C6 1.395(3)
C5 C10 1.395(3)
C6 C7 1.387(3)
C6 H6 0.9500
C7 C8 1.380(4)
C7 H7 0.9500
C8 C9 1.386(4)
C8 H8 0.9500
C9 C10 1.383(3)
C9 H9 0.9500
C10 H10 0.9500
C11 C12 1.394(3)
C11 C16 1.395(3)
C12 C13 1.382(3)
C12 H12 0.9500
C13 C14 1.383(4)
C13 H13 0.9500
C14 C15 1.384(4)
C14 H14 0.9500
C15 C16 1.380(3)
C15 H15 0.9500
C16 H16 0.9500
C17 C22 1.382(3)
C17 C18 1.393(3)
C18 C19 1.384(4)
C18 H18 0.9500
C19 C20 1.376(4)
C19 H19 0.9500
C20 C21 1.385(4)
C20 H20 0.9500
C21 C22 1.388(3)
C21 H21 0.9500
C22 H22 0.9500
C23 C24 1.393(3)
C23 C28 1.393(3)
C24 C25 1.388(3)
C24 H24 0.9500
C25 C26 1.376(4)
C25 H25 0.9500
C26 C27 1.381(4)
C26 H26 0.9500
C27 C28 1.391(3)
C27 H27 0.9500
C28 H28 0.9500
C29 C34 1.394(3)
C29 C30 1.395(3)
C30 C31 1.387(3)
C30 H30 0.9500
C31 C32 1.371(4)
C31 H31 0.9500
C32 C33 1.374(4)
C32 H32 0.9500
C33 C34 1.393(4)
C33 H33 0.9500
C34 H34 0.9500
Ga Cl1 2.1518(8)
Ga Cl4 2.1641(7)
Ga Cl3 2.1714(8)
Ga Cl2 2.1841(8)
